data_4021227
loop_
_publ_author_name
'Shin-ichi Fukuzawa'
'Daisuke Wachi'
'Takashi Suzuki'
'Satoshi Itoh'

_publ_section_title
;
 Regioselective Aminolysis and Hydrolysis of Chiral
 1,4-Ferrocenyl Diacetate
;
_journal_name_full 'Journal of Organic Chemistry'
_journal_page_first 4991
_journal_page_last 4996
_journal_paper_doi 10.1021/jo049386c
_journal_volume 69
_journal_year 2004
_chemical_formula_moiety 'C28 H26 Fe O4 '
_chemical_formula_sum 'C28 H26 Fe O4'
_chemical_formula_weight 482.36
_space_group_IT_number 4
_symmetry_cell_setting monoclinic
_symmetry_space_group_name_Hall 'P 2yb'
_symmetry_space_group_name_H-M 'P 1 21 1'
_cell_angle_alpha 90
_cell_angle_beta 105.35(2)
_cell_angle_gamma 90
_cell_formula_units_Z 2
_cell_length_a 11.453(4)
_cell_length_b 7.475(3)
_cell_length_c 14.766(2)
_cell_measurement_temperature 293.1
_cell_volume 1219.0(7)
_exptl_crystal_density_diffrn 1.314
_cod_original_sg_symbol_H-M 'P 21'
_cod_original_formula_sum 'C28 H26 Fe O4 '
_cod_database_code 4021227

loop_
_symmetry_equiv_pos_as_xyz
x,y,z
-x,y+1/2,-z

loop_
_atom_site_label
_atom_site_type_symbol
_atom_site_fract_x
_atom_site_fract_y
_atom_site_fract_z
_atom_site_U_iso_or_equiv
_atom_site_adp_type
_atom_site_occupancy
_atom_site_symmetry_multiplicity
_atom_site_calc_flag
_atom_site_refinement_flags
_atom_site_disorder_assembly
_atom_site_disorder_group
Fe(1) Fe 0.57422(4) 0.0417(3) 0.18574(3) 0.0413(1) Uani 1.00 1 d . . .
O(1) O 0.7905(2) -0.1839(3) 0.3498(1) 0.0427(6) Uani 1.00 1 d . . .
O(2) O 0.9566(2) -0.2288(4) 0.4679(2) 0.0771(9) Uani 1.00 1 d . . .
O(3) O 0.9615(2) 0.1301(4) 0.2525(2) 0.0563(7) Uani 1.00 1 d . . .
O(4) O 1.0666(3) -0.1193(5) 0.2546(2) 0.101(1) Uani 1.00 1 d . . .
C(1) C 0.7124(3) 0.1060(4) 0.3000(2) 0.0368(8) Uani 1.00 1 d . . .
C(2) C 0.7484(3) 0.1321(4) 0.2148(2) 0.0377(8) Uani 1.00 1 d . . .
C(3) C 0.6679(3) 0.2560(5) 0.1593(2) 0.046(1) Uani 1.00 1 d . . .
C(4) C 0.5836(4) 0.3093(5) 0.2089(3) 0.054(1) Uani 1.00 1 d . . .
C(5) C 0.6109(3) 0.2163(5) 0.2946(2) 0.047(1) Uani 1.00 1 d . . .
C(6) C 0.7794(3) -0.0014(4) 0.3840(2) 0.0390(9) Uani 1.00 1 d . . .
C(7) C 0.7184(3) -0.0028(4) 0.4629(2) 0.0395(9) Uani 1.00 1 d . . .
C(8) C 0.6216(3) -0.1132(6) 0.4608(2) 0.062(1) Uani 1.00 1 d . . .
C(9) C 0.5654(4) -0.1090(6) 0.5333(3) 0.074(1) Uani 1.00 1 d . . .
C(10) C 0.6069(3) 0.0026(6) 0.6082(2) 0.062(1) Uani 1.00 1 d . . .
C(11) C 0.7032(3) 0.1121(5) 0.6114(2) 0.058(1) Uani 1.00 1 d . . .
C(12) C 0.7595(3) 0.1095(5) 0.5384(2) 0.0472(9) Uani 1.00 1 d . . .
C(13) C 0.8859(3) -0.2816(5) 0.3991(2) 0.050(1) Uani 1.00 1 d . . .
C(14) C 0.8891(3) -0.4609(7) 0.3545(2) 0.079(1) Uani 1.00 1 d . . .
C(15) C 0.8542(2) 0.0423(7) 0.1911(2) 0.0437(8) Uani 1.00 1 d . . .
C(16) C 0.8553(3) 0.0591(8) 0.0893(2) 0.056(1) Uani 1.00 1 d . . .
C(17) C 0.8216(4) -0.0817(9) 0.0310(3) 0.088(2) Uani 1.00 1 d . . .
C(18) C 0.8177(5) -0.068(1) -0.0656(4) 0.132(3) Uani 1.00 1 d . . .
C(19) C 0.8487(6) 0.092(1) -0.0976(3) 0.135(3) Uani 1.00 1 d . . .
C(20) C 0.8838(5) 0.234(1) -0.0390(4) 0.114(3) Uani 1.00 1 d . . .
C(21) C 0.8870(4) 0.2173(8) 0.0543(3) 0.082(2) Uani 1.00 1 d . . .
C(22) C 1.0619(3) 0.0324(9) 0.2784(3) 0.066(1) Uani 1.00 1 d . . .
C(23) C 1.1619(4) 0.1361(8) 0.3404(3) 0.114(2) Uani 1.00 1 d . . .
C(24) C 0.5112(4) -0.2108(6) 0.1999(3) 0.068(1) Uani 1.00 1 d . . .
C(25) C 0.5666(4) -0.2063(6) 0.1267(3) 0.072(1) Uani 1.00 1 d . . .
C(26) C 0.5069(5) -0.0844(7) 0.0608(3) 0.082(2) Uani 1.00 1 d . . .
C(27) C 0.4141(4) -0.0116(7) 0.0914(3) 0.086(2) Uani 1.00 1 d . . .
C(28) C 0.4156(4) -0.0889(8) 0.1790(4) 0.086(2) Uani 1.00 1 d . . .
H(1) H 0.6700(3) 0.2982(5) 0.0991(2) 0.055(1) Uiso 1.00 1 c . . .
H(2) H 0.5194(4) 0.3925(5) 0.1876(3) 0.064(2) Uiso 1.00 1 c . . .
H(3) H 0.5677(3) 0.2266(5) 0.3411(2) 0.057(1) Uiso 1.00 1 c . . .
H(4) H 0.8581(3) 0.0479(4) 0.4070(2) 0.047(1) Uiso 1.00 1 c . . .
H(5) H 0.5929(3) -0.1929(6) 0.4096(2) 0.075(2) Uiso 1.00 1 c . . .
H(6) H 0.4975(4) -0.1836(6) 0.5309(3) 0.091(2) Uiso 1.00 1 c . . .
H(7) H 0.5688(3) 0.0035(6) 0.6581(2) 0.077(2) Uiso 1.00 1 c . . .
H(8) H 0.7318(3) 0.1902(5) 0.6633(2) 0.069(2) Uiso 1.00 1 c . . .
H(9) H 0.8264(3) 0.1861(5) 0.5408(2) 0.056(1) Uiso 1.00 1 c . . .
H(10) H 0.8165(3) -0.5234(7) 0.3533(2) 0.088(2) Uiso 1.00 1 c . . .
H(11) H 0.8960(3) -0.4467(7) 0.2922(2) 0.089(2) Uiso 1.00 1 c . . .
H(12) H 0.9566(3) -0.5269(7) 0.3903(2) 0.088(2) Uiso 1.00 1 c . . .
H(13) H 0.8546(2) -0.0811(7) 0.2066(2) 0.053(1) Uiso 1.00 1 c . . .
H(14) H 0.7989(4) -0.1906(9) 0.0548(3) 0.109(2) Uiso 1.00 1 c . . .
H(15) H 0.7957(5) -0.168(1) -0.1063(4) 0.161(4) Uiso 1.00 1 c . . .
H(16) H 0.8441(6) 0.105(1) -0.1624(3) 0.164(5) Uiso 1.00 1 c . . .
H(17) H 0.9073(5) 0.343(1) -0.0620(4) 0.141(3) Uiso 1.00 1 c . . .
H(18) H 0.9115(4) 0.3165(8) 0.0951(3) 0.101(2) Uiso 1.00 1 c . . .
H(19) H 1.2316(4) 0.0617(8) 0.3570(3) 0.130(3) Uiso 1.00 1 c . . .
H(20) H 1.1792(4) 0.2396(8) 0.3089(3) 0.130(3) Uiso 1.00 1 c . . .
H(21) H 1.1400(4) 0.1708(8) 0.3956(3) 0.130(3) Uiso 1.00 1 c . . .
H(22) H 0.5337(4) -0.2844(6) 0.2542(3) 0.079(2) Uiso 1.00 1 c . . .
H(23) H 0.6341(4) -0.2763(6) 0.1222(3) 0.085(2) Uiso 1.00 1 c . . .
H(24) H 0.5265(5) -0.0542(7) 0.0040(3) 0.094(2) Uiso 1.00 1 c . . .
H(25) H 0.3584(4) 0.0759(7) 0.0591(3) 0.094(2) Uiso 1.00 1 c . . .
H(26) H 0.3617(4) -0.0613(8) 0.2161(4) 0.107(2) Uiso 1.00 1 c . . .

loop_
_atom_site_aniso_label
_atom_site_aniso_U_11
_atom_site_aniso_U_22
_atom_site_aniso_U_33
_atom_site_aniso_U_12
_atom_site_aniso_U_13
_atom_site_aniso_U_23
Fe(1) 0.0450(2) 0.0383(2) 0.0384(2) -0.0000(3) 0.0070(2) 0.0024(3)
O(1) 0.052(1) 0.036(1) 0.036(1) 0.003(1) 0.006(1) -0.001(1)
O(2) 0.069(2) 0.074(2) 0.067(2) 0.017(2) -0.020(1) -0.019(2)
O(3) 0.046(1) 0.060(2) 0.060(1) -0.005(1) 0.008(1) -0.006(1)
O(4) 0.081(2) 0.092(3) 0.108(3) 0.025(2) -0.011(2) -0.027(2)
C(1) 0.049(2) 0.029(2) 0.033(2) -0.005(1) 0.011(1) -0.003(1)
C(2) 0.047(2) 0.033(2) 0.033(2) -0.004(1) 0.010(1) -0.001(1)
C(3) 0.055(2) 0.041(2) 0.042(2) -0.003(2) 0.014(2) 0.006(2)
C(4) 0.066(3) 0.035(2) 0.058(2) 0.012(2) 0.011(2) 0.005(2)
C(5) 0.057(2) 0.039(2) 0.047(2) 0.005(2) 0.019(2) -0.002(2)
C(6) 0.047(2) 0.035(2) 0.035(1) -0.006(1) 0.011(1) -0.002(1)
C(7) 0.045(2) 0.040(2) 0.032(1) -0.003(1) 0.008(1) 0.002(1)
C(8) 0.072(3) 0.078(3) 0.037(2) -0.030(2) 0.020(2) -0.010(2)
C(9) 0.080(3) 0.092(3) 0.057(2) -0.034(3) 0.031(2) -0.006(2)
C(10) 0.071(2) 0.076(4) 0.047(2) -0.003(2) 0.027(2) 0.005(2)
C(11) 0.070(2) 0.063(3) 0.040(2) -0.001(2) 0.015(2) -0.007(2)
C(12) 0.048(2) 0.051(2) 0.042(2) -0.004(2) 0.011(1) -0.002(2)
C(13) 0.054(2) 0.048(2) 0.044(2) 0.004(2) 0.007(2) 0.004(2)
C(14) 0.092(3) 0.048(2) 0.080(2) 0.019(3) -0.006(2) -0.003(3)
C(15) 0.048(2) 0.048(2) 0.036(1) -0.005(3) 0.013(1) -0.002(2)
C(16) 0.045(2) 0.085(3) 0.040(2) 0.003(3) 0.015(1) 0.007(3)
C(17) 0.084(3) 0.138(5) 0.052(2) -0.019(3) 0.032(2) -0.021(3)
C(18) 0.108(5) 0.244(9) 0.049(3) -0.021(5) 0.028(3) -0.030(4)
C(19) 0.091(4) 0.27(1) 0.049(3) 0.031(6) 0.030(3) 0.044(5)
C(20) 0.097(4) 0.178(7) 0.076(4) 0.020(5) 0.039(3) 0.058(5)
C(21) 0.072(3) 0.105(4) 0.077(3) 0.004(3) 0.035(3) 0.034(3)
C(22) 0.058(2) 0.078(3) 0.058(2) -0.003(3) 0.008(2) -0.019(3)
C(23) 0.068(3) 0.145(6) 0.113(4) -0.003(3) -0.004(3) -0.051(4)
C(24) 0.090(3) 0.047(3) 0.061(3) -0.027(3) 0.010(3) -0.003(2)
C(25) 0.087(3) 0.055(3) 0.071(3) -0.015(3) 0.014(2) -0.024(2)
C(26) 0.102(4) 0.085(4) 0.048(2) -0.035(3) 0.001(2) -0.008(2)
C(27) 0.056(3) 0.082(4) 0.096(3) -0.003(2) -0.023(2) 0.005(3)
C(28) 0.059(3) 0.102(4) 0.105(4) -0.028(3) 0.038(3) -0.022(3)

loop_
_geom_bond_atom_site_label_1
_geom_bond_atom_site_label_2
_geom_bond_distance
_geom_bond_publ_flag
_geom_bond_site_symmetry_1
_geom_bond_site_symmetry_2
Fe(1) C(1) 2.042(3) yes . .
Fe(1) C(2) 2.041(3) yes . .
Fe(1) C(3) 2.023(4) yes . .
Fe(1) C(4) 2.028(4) yes . .
Fe(1) C(5) 2.026(4) yes . .
Fe(1) C(24) 2.051(5) yes . .
Fe(1) C(25) 2.041(5) yes . .
Fe(1) C(26) 2.034(4) yes . .
Fe(1) C(27) 2.027(4) yes . .
Fe(1) C(28) 2.042(5) yes . .
O(1) C(6) 1.472(4) yes . .
O(1) C(13) 1.355(4) yes . .
O(2) C(13) 1.186(4) yes . .
O(3) C(15) 1.473(4) yes . .
O(3) C(22) 1.330(5) yes . .
O(4) C(22) 1.193(7) yes . .
C(1) C(2) 1.437(5) yes . .
C(1) C(5) 1.410(5) yes . .
C(1) C(6) 1.505(4) yes . .
C(2) C(3) 1.408(4) yes . .
C(2) C(15) 1.506(5) yes . .
C(3) C(4) 1.414(6) yes . .
C(4) C(5) 1.404(5) yes . .
C(6) C(7) 1.510(5) yes . .
C(7) C(8) 1.376(5) yes . .
C(7) C(12) 1.375(4) yes . .
C(8) C(9) 1.388(6) yes . .
C(9) C(10) 1.366(5) yes . .
C(10) C(11) 1.365(6) yes . .
C(11) C(12) 1.394(5) yes . .
C(13) C(14) 1.498(6) yes . .
C(15) C(16) 1.511(4) yes . .
C(16) C(17) 1.350(8) yes . .
C(16) C(21) 1.377(8) yes . .
C(17) C(18) 1.419(7) yes . .
C(18) C(19) 1.36(1) yes . .
C(19) C(20) 1.36(1) yes . .
C(20) C(21) 1.374(8) yes . .
C(22) C(23) 1.482(6) yes . .
C(24) C(25) 1.391(7) yes . .
C(24) C(28) 1.395(7) yes . .
C(25) C(26) 1.376(6) yes . .
C(26) C(27) 1.373(8) yes . .
C(27) C(28) 1.413(7) yes . .
